data_2101659
loop_
_publ_author_name
I.P.Swainson
R.J.C.Brown

_publ_section_title
;
 Refinement of Ammonium Perrhenate Structure Using a Pseudo-Spin Model
 for the Ammonium Ion Orientation
;
_journal_issue 1
_journal_name_full 'Acta Crystallographica Section B'
_journal_page_first 76
_journal_page_last 81
_journal_paper_doi 10.1107/S0108768196011160
_journal_volume 53
_journal_year 1997
_chemical_formula_moiety 'N D4 1+, Re O4 1-'
_chemical_formula_sum 'D4 N O4 Re'
_chemical_formula_weight 272.3
_chemical_name_common 'ammonium perrhenate'
_chemical_name_systematic ' ammonium rhenium(VII) oxide'
_space_group_IT_number 88
_symmetry_cell_setting tetragonal
_symmetry_space_group_name_Hall '-I 4ad'
_symmetry_space_group_name_H-M 'I 41/a :2'
_cell_angle_alpha 90
_cell_angle_beta 90
_cell_angle_gamma 90
_cell_formula_units_Z 4
_cell_length_a 6.00313(17)
_cell_length_b 6.00313(17)
_cell_length_c 12.4118(4)
_cell_measurement_temperature 80
_cell_volume 447.29(2)
_computing_cell_refinement 'GSAS (A.C.Larson and R.B.Von Dreele, Los Alamos Rpt LA-UR-86-748)'
_computing_structure_refinement 'GSAS (A.C.Larson  and R.B.Von Dreele, Los Alamos Rpt LA-UR-86-748)'
_diffrn_ambient_temperature 295(2)
_diffrn_measurement_device '30 element multidetector'
_diffrn_measurement_method 'profile data from 2theta scans'
_diffrn_radiation_monochromator Si(115)
_diffrn_radiation_probe neutron
_diffrn_radiation_source 'NRU reactor'
_diffrn_radiation_type neutron
_diffrn_radiation_wavelength 1.49978(9)
_exptl_absorpt_coefficient_mu 0.083
_exptl_absorpt_correction_T_max 0.614
_exptl_absorpt_correction_T_min 0.594
_exptl_absorpt_correction_type cylinder
_refine_ls_hydrogen_treatment refall
_refine_ls_number_constraints 61
_refine_ls_number_parameters 46
_refine_ls_shift/esd_max 0.02
_refine_ls_shift/esd_mean 0.00
_cod_data_source_file br0049.cif
_cod_data_source_block 80K
_cod_depositor_comments
;
The following automatic conversions were performed:

'_diffrn_ambient_temperature' value 'room temperature' was changed to
'295(2)' - the room/ambient temperature average [293;298] in
Kelvins(K) was taken.

'_exptl_absorpt_correction_type' tag value
'cylindrical' was replaced with 'cylinder' value.

Automatic conversion script
Id: cif_fix_values 1646 2011-03-28 12:23:43Z adriana 

The following automatic conversions were performed:

'_diffrn_ambient_temperature' value 'room temperature' was changed to
'295(2)' - the room/ambient temperature average [293;298] in
Kelvins(K) was taken.

Automatic conversion script
Id: cif_fix_values 1715 2011-07-08 13:25:40Z adriana 
;
_cod_original_cell_volume 447.29(4)
_cod_original_sg_symbol_H-M 'I 41/a (origin at -1)'
_cod_original_formula_sum 'D4 N1 O4 Re1'
_cod_database_code 2101659

loop_
_symmetry_equiv_pos_as_xyz
+x,+y,+z
-x+1/2,-y,+z+1/2
-y+3/4,+x+1/4,+z+1/4
+y+3/4,-x+3/4,+z+3/4
-x,-y,-z
+x+1/2,+y,-z+1/2
+y+1/4,-x+3/4,-z+3/4
-y+1/4,+x+1/4,-z+1/4
x+1/2,y+1/2,z+1/2
-y+5/4,x+3/4,z+3/4
-x+1,-y+1/2,z+1
y+5/4,-x+5/4,z+5/4
-x+1/2,-y+1/2,-z+1/2
y-1/4,-x+1/4,-z+1/4
x,y+1/2,-z
-y-1/4,x-1/4,-z-1/4

loop_
_atom_site_aniso_label
_atom_site_aniso_U_11
_atom_site_aniso_U_22
_atom_site_aniso_U_33
_atom_site_aniso_U_12
_atom_site_aniso_U_13
_atom_site_aniso_U_23
N 0.02090 0.02090 0.01481 0.0 0.0 0.0
D 0.04375 0.03001 0.02942 -0.00530 -0.00333 -0.00978
Re 0.0092(7) 0.0092(7) 0.0111(11) 0.0 0.0 0.0
O 0.0184(9) 0.0189(10) 0.0137(8) 0.0007(10) 0.0013(6) 0.0033(8)

loop_
_atom_site_label
_atom_site_fract_x
_atom_site_fract_y
_atom_site_fract_z
_atom_site_U_iso_or_equiv
_atom_site_occupancy
N 0.5 0.75 0.125 0.0189 1.0
D 0.4550(3) 0.61805(10) 0.17268(7) 0.0344 1.0
Re 0.0 0.25 0.125 0.0098 1.0
O 0.2028(3) 0.3742(3) 0.04567(13) 0.0170 1.0

loop_
_atom_type_symbol
_atom_type_description
_atom_type_scat_source
N N 'Larson and Von Dreele, GSAS Rpt LS-UR-86-748'
D deuterium 'Larson and Von Dreele, GSAS Rpt LS-UR-86-748'
Re Re 'Larson and Von Dreele, GSAS Rpt LS-UR-86-748'
O O 'Larson and Von Dreele, GSAS Rpt LS-UR-86-748'

loop_
_geom_angle_atom_site_label_1
_geom_angle_atom_site_label_2
_geom_angle_atom_site_label_3
_geom_angle
O Re O 110.80(10)

loop_
_geom_bond_atom_site_label_1
_geom_bond_atom_site_label_2
_geom_bond_distance
N D 1.0250(10)
Re O 1.734(2)

loop_
_cod_related_entry_id
_cod_related_entry_database
_cod_related_entry_code
1 ChemSpider 30654460
